data_2237410
loop_
_publ_author_name
'Suresh, J.'
'Venkateshan, M.'
'Ponnuchamy, S.'
'Kumar, R. Ranjith'
'Lakshman, P. L. Nilantha'

_publ_section_title
;
 3-[2-Cyclopropyl-1-(2-fluorophenyl)-2-oxoethyl]-5-(4-methylsulfanylbenzylidene)-1,3-thiazolidine-2,4-dione
;
_journal_coeditor_code TK5185
_journal_issue 2
_journal_name_full 'Acta Crystallographica Section E'
_journal_page_first o188
_journal_paper_doi 10.1107/S1600536812051987
_journal_volume 69
_journal_year 2013
_chemical_formula_iupac 'C22 H18 F N O3 S2'
_chemical_formula_moiety 'C22 H18 F N O3 S2'
_chemical_formula_sum 'C22 H18 F N O3 S2'
_chemical_formula_weight 427.49
_chemical_name_systematic
;
3-[2-Cyclopropyl-1-(2-fluorophenyl)-2-oxoethyl]-5-(4-
methylsulfanylbenzylidene)-1,3-thiazolidine-2,4-dione
;
_space_group_IT_number 14
_symmetry_cell_setting monoclinic
_symmetry_space_group_name_Hall '-P 2ybc'
_symmetry_space_group_name_H-M 'P 1 21/c 1'
_atom_sites_solution_hydrogens geom
_atom_sites_solution_primary direct
_atom_sites_solution_secondary difmap
_audit_creation_method SHELXL-97
_cell_angle_alpha 90.00
_cell_angle_beta 95.641(5)
_cell_angle_gamma 90.00
_cell_formula_units_Z 4
_cell_length_a 7.657(3)
_cell_length_b 15.799(5)
_cell_length_c 17.425(6)
_cell_measurement_reflns_used 2000
_cell_measurement_temperature 293(2)
_cell_measurement_theta_max 25
_cell_measurement_theta_min 2
_cell_volume 2097.7(13)
_computing_cell_refinement 'SAINT (Bruker, 2004)'
_computing_data_collection 'APEX2 (Bruker, 2004)'
_computing_data_reduction 'SAINT (Bruker, 2004)'
_computing_molecular_graphics 'PLATON (Spek, 2009)'
_computing_publication_material 'SHELXL97 (Sheldrick, 2008)'
_computing_structure_refinement 'SHELXL97 (Sheldrick, 2008)'
_computing_structure_solution 'SHELXS97 (Sheldrick, 2008)'
_diffrn_ambient_temperature 293(2)
_diffrn_detector_area_resol_mean 0
_diffrn_measured_fraction_theta_full 0.989
_diffrn_measured_fraction_theta_max 0.989
_diffrn_measurement_device_type 'Bruker Kappa APEXII'
_diffrn_measurement_method '\w and \f'
_diffrn_radiation_monochromator graphite
_diffrn_radiation_source 'fine-focus sealed tube'
_diffrn_radiation_type MoK\a
_diffrn_radiation_wavelength 0.71073
_diffrn_reflns_av_R_equivalents 0.0332
_diffrn_reflns_av_sigmaI/netI 0.0300
_diffrn_reflns_limit_h_max 9
_diffrn_reflns_limit_h_min -5
_diffrn_reflns_limit_k_max 19
_diffrn_reflns_limit_k_min -18
_diffrn_reflns_limit_l_max 20
_diffrn_reflns_limit_l_min -21
_diffrn_reflns_number 19651
_diffrn_reflns_theta_full 25.44
_diffrn_reflns_theta_max 25.44
_diffrn_reflns_theta_min 2.35
_diffrn_standards_decay_% 0
_diffrn_standards_interval_count 0
_diffrn_standards_interval_time 0
_diffrn_standards_number 0
_exptl_absorpt_coefficient_mu 0.285
_exptl_absorpt_correction_T_max 0.974
_exptl_absorpt_correction_T_min 0.967
_exptl_absorpt_correction_type multi-scan
_exptl_absorpt_process_details '(SADABS; Sheldrick, 1996)'
_exptl_crystal_colour colourless
_exptl_crystal_density_diffrn 1.354
_exptl_crystal_density_method 'not measured'
_exptl_crystal_description block
_exptl_crystal_F_000 888
_exptl_crystal_size_max 0.23
_exptl_crystal_size_mid 0.21
_exptl_crystal_size_min 0.19
_refine_diff_density_max 0.324
_refine_diff_density_min -0.260
_refine_ls_extinction_method none
_refine_ls_goodness_of_fit_ref 1.022
_refine_ls_hydrogen_treatment constr
_refine_ls_matrix_type full
_refine_ls_number_parameters 262
_refine_ls_number_reflns 3838
_refine_ls_number_restraints 0
_refine_ls_restrained_S_all 1.022
_refine_ls_R_factor_all 0.0834
_refine_ls_R_factor_gt 0.0472
_refine_ls_shift/su_max 0.000
_refine_ls_shift/su_mean 0.000
_refine_ls_structure_factor_coef Fsqd
_refine_ls_weighting_details 'calc w=1/[\s^2^(Fo^2^)+(0.0683P)^2^+0.8976P] where P=(Fo^2^+2Fc^2^)/3'
_refine_ls_weighting_scheme calc
_refine_ls_wR_factor_gt 0.1245
_refine_ls_wR_factor_ref 0.1489
_reflns_number_gt 2429
_reflns_number_total 3838
_reflns_threshold_expression I>2sigma(I)
_cod_data_source_file tk5185.cif
_cod_data_source_block I
_cod_original_sg_symbol_H-M 'P 21/c'
_cod_database_code 2237410
_cod_database_fobs_code 2237410

loop_
_symmetry_equiv_pos_as_xyz
'x, y, z'
'-x, y+1/2, -z+1/2'
'-x, -y, -z'
'x, -y-1/2, z-1/2'

loop_
_atom_site_type_symbol
_atom_site_label
_atom_site_fract_x
_atom_site_fract_y
_atom_site_fract_z
_atom_site_U_iso_or_equiv
_atom_site_adp_type
_atom_site_calc_flag
_atom_site_refinement_flags
_atom_site_occupancy
_atom_site_symmetry_multiplicity
C C1 -0.0768(4) 0.07851(19) 0.35525(16) 0.0603(7) Uani d . 1 1
C C2 0.2318(3) 0.02818(18) 0.34213(15) 0.0539(7) Uani d . 1 1
C C3 0.1614(4) 0.08537(18) 0.28013(16) 0.0589(7) Uani d . 1 1
C C4 -0.1107(4) 0.16162(18) 0.23261(15) 0.0575(7) Uani d . 1 1
H H4 -0.0273 0.1811 0.1972 0.069 Uiso calc R 1 1
C C5 -0.2414(4) 0.1066(2) 0.18456(17) 0.0648(8) Uani d . 1 1
C C6 -0.3427(4) 0.1473(2) 0.11919(18) 0.0769(9) Uani d . 1 1
H H6 -0.3314 0.2089 0.1151 0.092 Uiso calc R 1 1
C C7 -0.5155(5) 0.1103(3) 0.0911(2) 0.1003(13) Uani d . 1 1
H H7A -0.5547 0.0611 0.1181 0.120 Uiso calc R 1 1
H H7B -0.6082 0.1489 0.0719 0.120 Uiso calc R 1 1
C C8 -0.3702(6) 0.0993(3) 0.0454(2) 0.1102(14) Uani d . 1 1
H H8A -0.3720 0.1311 -0.0023 0.132 Uiso calc R 1 1
H H8B -0.3185 0.0433 0.0439 0.132 Uiso calc R 1 1
C C9 -0.1842(4) 0.24062(19) 0.26535(16) 0.0640(8) Uani d . 1 1
C C10 -0.3536(5) 0.2472(2) 0.28457(19) 0.0892(11) Uani d . 1 1
H H10 -0.4307 0.2019 0.2766 0.107 Uiso calc R 1 1
C C11 -0.4098(8) 0.3236(4) 0.3166(2) 0.1203(18) Uani d . 1 1
H H11 -0.5241 0.3296 0.3295 0.144 Uiso calc R 1 1
C C12 -0.2909(11) 0.3889(3) 0.3283(3) 0.137(3) Uani d . 1 1
H H12 -0.3257 0.4385 0.3511 0.164 Uiso calc R 1 1
C C13 -0.1253(10) 0.3835(3) 0.3079(3) 0.131(2) Uani d . 1 1
H H13 -0.0495 0.4295 0.3144 0.157 Uiso calc R 1 1
C C14 -0.0726(6) 0.3109(2) 0.27810(19) 0.0832(10) Uani d . 1 1
C C15 0.3898(3) -0.00777(18) 0.34052(16) 0.0566(7) Uani d . 1 1
H H15 0.4507 0.0093 0.2996 0.068 Uiso calc R 1 1
C C16 0.4815(3) -0.06842(17) 0.39142(15) 0.0523(6) Uani d . 1 1
C C17 0.4287(4) -0.09486(18) 0.46215(16) 0.0589(7) Uani d . 1 1
H H17 0.3247 -0.0741 0.4782 0.071 Uiso calc R 1 1
C C18 0.5269(4) -0.15058(19) 0.50819(16) 0.0605(7) Uani d . 1 1
H H18 0.4890 -0.1671 0.5550 0.073 Uiso calc R 1 1
C C19 0.6831(4) -0.18290(19) 0.48574(16) 0.0611(7) Uani d . 1 1
C C20 0.7347(4) -0.1587(2) 0.41522(17) 0.0677(8) Uani d . 1 1
H H20 0.8375 -0.1804 0.3987 0.081 Uiso calc R 1 1
C C21 0.6358(3) -0.10303(19) 0.36966(16) 0.0609(7) Uani d . 1 1
H H21 0.6730 -0.0877 0.3224 0.073 Uiso calc R 1 1
C C22 0.9974(6) -0.2703(4) 0.5069(3) 0.142(2) Uani d . 1 1
H H22A 1.0729 -0.3067 0.5394 0.212 Uiso calc R 1 1
H H22B 1.0571 -0.2180 0.4990 0.212 Uiso calc R 1 1
H H22C 0.9670 -0.2974 0.4581 0.212 Uiso calc R 1 1
N N -0.0076(3) 0.11071(14) 0.29086(12) 0.0543(6) Uani d . 1 1
O O1 -0.2202(3) 0.09354(14) 0.37424(13) 0.0807(7) Uani d . 1 1
O O2 0.2345(3) 0.10769(15) 0.22512(13) 0.0868(7) Uani d . 1 1
O O3 -0.2558(4) 0.03221(15) 0.19915(15) 0.0952(8) Uani d . 1 1
F F 0.0895(4) 0.30462(16) 0.25692(14) 0.1184(8) Uani d . 1 1
S S1 0.07690(9) 0.01156(5) 0.40749(4) 0.0652(3) Uani d . 1 1
S S2 0.80371(12) -0.24929(6) 0.55177(5) 0.0834(3) Uani d . 1 1

loop_
_atom_site_aniso_label
_atom_site_aniso_U_11
_atom_site_aniso_U_22
_atom_site_aniso_U_33
_atom_site_aniso_U_12
_atom_site_aniso_U_13
_atom_site_aniso_U_23
C1 0.0589(16) 0.0646(18) 0.0587(18) 0.0013(14) 0.0130(14) 0.0060(15)
C2 0.0573(15) 0.0623(17) 0.0433(15) -0.0036(13) 0.0116(12) -0.0021(13)
C3 0.0620(16) 0.0637(18) 0.0523(17) 0.0018(14) 0.0132(14) 0.0010(14)
C4 0.0649(16) 0.0608(18) 0.0476(16) 0.0013(14) 0.0102(13) 0.0069(14)
C5 0.0770(19) 0.062(2) 0.0559(18) 0.0030(16) 0.0072(15) 0.0013(15)
C6 0.094(2) 0.079(2) 0.0565(19) -0.0150(18) -0.0036(17) 0.0109(17)
C7 0.086(2) 0.123(3) 0.089(3) -0.018(2) -0.004(2) 0.033(2)
C8 0.122(3) 0.153(4) 0.054(2) -0.023(3) 0.002(2) -0.007(2)
C9 0.091(2) 0.0552(19) 0.0455(16) 0.0119(17) 0.0063(15) 0.0055(14)
C10 0.113(3) 0.092(3) 0.065(2) 0.044(2) 0.022(2) 0.0144(19)
C11 0.163(4) 0.132(4) 0.071(3) 0.078(4) 0.034(3) 0.033(3)
C12 0.263(8) 0.078(3) 0.070(3) 0.063(5) 0.022(4) 0.011(3)
C13 0.257(7) 0.064(3) 0.068(3) -0.001(4) -0.005(4) 0.008(2)
C14 0.134(3) 0.063(2) 0.0523(19) 0.007(2) 0.007(2) 0.0114(17)
C15 0.0565(15) 0.0679(18) 0.0470(16) -0.0024(14) 0.0129(12) -0.0016(14)
C16 0.0510(14) 0.0604(17) 0.0456(15) -0.0017(13) 0.0055(12) -0.0055(13)
C17 0.0545(15) 0.0688(19) 0.0547(17) 0.0030(14) 0.0121(13) -0.0046(14)
C18 0.0659(17) 0.0689(19) 0.0475(16) 0.0000(15) 0.0087(14) -0.0011(14)
C19 0.0616(16) 0.0678(19) 0.0524(18) 0.0053(14) -0.0018(14) -0.0051(14)
C20 0.0572(16) 0.088(2) 0.0592(18) 0.0125(16) 0.0126(14) -0.0009(17)
C21 0.0596(16) 0.077(2) 0.0477(16) 0.0033(15) 0.0133(13) 0.0007(15)
C22 0.106(3) 0.218(6) 0.103(3) 0.088(3) 0.020(3) 0.042(3)
N 0.0560(12) 0.0618(14) 0.0459(13) 0.0031(11) 0.0089(10) 0.0055(11)
O1 0.0627(12) 0.0963(17) 0.0874(16) 0.0178(11) 0.0300(11) 0.0260(13)
O2 0.0850(14) 0.1093(18) 0.0723(14) 0.0220(13) 0.0382(12) 0.0331(13)
O3 0.127(2) 0.0603(15) 0.0921(18) -0.0026(14) -0.0193(15) 0.0020(13)
F 0.134(2) 0.1123(19) 0.1068(18) -0.0420(16) 0.0020(15) 0.0186(14)
S1 0.0581(4) 0.0814(6) 0.0582(5) 0.0072(4) 0.0169(3) 0.0164(4)
S2 0.0848(6) 0.1018(7) 0.0621(5) 0.0229(5) -0.0005(4) 0.0087(5)

loop_
_atom_type_symbol
_atom_type_description
_atom_type_scat_dispersion_real
_atom_type_scat_dispersion_imag
_atom_type_scat_source
C C 0.0033 0.0016 'International Tables Vol C Tables 4.2.6.8 and 6.1.1.4'
H H 0.0000 0.0000 'International Tables Vol C Tables 4.2.6.8 and 6.1.1.4'
N N 0.0061 0.0033 'International Tables Vol C Tables 4.2.6.8 and 6.1.1.4'
O O 0.0106 0.0060 'International Tables Vol C Tables 4.2.6.8 and 6.1.1.4'
F F 0.0171 0.0103 'International Tables Vol C Tables 4.2.6.8 and 6.1.1.4'
S S 0.1246 0.1234 'International Tables Vol C Tables 4.2.6.8 and 6.1.1.4'

loop_
_geom_angle_atom_site_label_1
_geom_angle_atom_site_label_2
_geom_angle_atom_site_label_3
_geom_angle
O1 C1 N 125.7(3)
O1 C1 S1 123.8(2)
N C1 S1 110.43(19)
C15 C2 C3 120.8(2)
C15 C2 S1 128.6(2)
C3 C2 S1 110.44(19)
O2 C3 N 122.3(3)
O2 C3 C2 126.7(3)
N C3 C2 111.0(2)
N C4 C9 112.9(2)
N C4 C5 110.5(2)
C9 C4 C5 115.8(2)
N C4 H4 105.6
C9 C4 H4 105.6
C5 C4 H4 105.6
O3 C5 C6 122.6(3)
O3 C5 C4 120.7(3)
C6 C5 C4 116.6(3)
C5 C6 C7 118.0(3)
C5 C6 C8 117.8(3)
C7 C6 C8 57.9(2)
C5 C6 H6 116.7
C7 C6 H6 116.7
C8 C6 H6 116.7
C8 C7 C6 61.2(2)
C8 C7 H7A 117.6
C6 C7 H7A 117.6
C8 C7 H7B 117.6
C6 C7 H7B 117.6
H7A C7 H7B 114.8
C7 C8 C6 60.9(2)
C7 C8 H8A 117.7
C6 C8 H8A 117.7
C7 C8 H8B 117.7
C6 C8 H8B 117.7
H8A C8 H8B 114.8
C10 C9 C14 118.4(3)
C10 C9 C4 123.5(3)
C14 C9 C4 118.1(3)
C9 C10 C11 119.5(4)
C9 C10 H10 120.3
C11 C10 H10 120.3
C12 C11 C10 118.4(5)
C12 C11 H11 120.8
C10 C11 H11 120.8
C13 C12 C11 122.5(5)
C13 C12 H12 118.8
C11 C12 H12 118.8
C14 C13 C12 118.9(6)
C14 C13 H13 120.6
C12 C13 H13 120.6
F C14 C13 119.7(5)
F C14 C9 117.8(3)
C13 C14 C9 122.5(5)
C2 C15 C16 131.0(3)
C2 C15 H15 114.5
C16 C15 H15 114.5
C21 C16 C17 116.8(3)
C21 C16 C15 118.1(2)
C17 C16 C15 125.2(2)
C18 C17 C16 121.4(3)
C18 C17 H17 119.3
C16 C17 H17 119.3
C17 C18 C19 120.7(3)
C17 C18 H18 119.7
C19 C18 H18 119.7
C20 C19 C18 118.5(3)
C20 C19 S2 124.9(2)
C18 C19 S2 116.6(2)
C21 C20 C19 120.4(3)
C21 C20 H20 119.8
C19 C20 H20 119.8
C20 C21 C16 122.3(3)
C20 C21 H21 118.9
C16 C21 H21 118.9
S2 C22 H22A 109.5
S2 C22 H22B 109.5
H22A C22 H22B 109.5
S2 C22 H22C 109.5
H22A C22 H22C 109.5
H22B C22 H22C 109.5
C1 N C3 116.1(2)
C1 N C4 122.7(2)
C3 N C4 120.8(2)
C2 S1 C1 91.99(13)
C19 S2 C22 103.42(18)

loop_
_geom_bond_atom_site_label_1
_geom_bond_atom_site_label_2
_geom_bond_distance
C1 O1 1.201(3)
C1 N 1.384(3)
C1 S1 1.767(3)
C2 C15 1.340(4)
C2 C3 1.470(4)
C2 S1 1.743(3)
C3 O2 1.209(3)
C3 N 1.385(3)
C4 N 1.464(3)
C4 C9 1.504(4)
C4 C5 1.515(4)
C4 H4 0.9800
C5 O3 1.209(4)
C5 C6 1.463(4)
C6 C7 1.486(5)
C6 C8 1.490(5)
C6 H6 0.9800
C7 C8 1.441(5)
C7 H7A 0.9700
C7 H7B 0.9700
C8 H8A 0.9700
C8 H8B 0.9700
C9 C10 1.375(5)
C9 C14 1.406(5)
C10 C11 1.413(6)
C10 H10 0.9300
C11 C12 1.378(8)
C11 H11 0.9300
C12 C13 1.353(8)
C12 H12 0.9300
C13 C14 1.337(6)
C13 H13 0.9300
C14 F 1.333(4)
C15 C16 1.441(4)
C15 H15 0.9300
C16 C21 1.388(4)
C16 C17 1.398(4)
C17 C18 1.366(4)
C17 H17 0.9300
C18 C19 1.391(4)
C18 H18 0.9300
C19 C20 1.381(4)
C19 S2 1.752(3)
C20 C21 1.363(4)
C20 H20 0.9300
C21 H21 0.9300
C22 S2 1.774(4)
C22 H22A 0.9600
C22 H22B 0.9600
C22 H22C 0.9600

loop_
_geom_hbond_atom_site_label_D
_geom_hbond_atom_site_label_H
_geom_hbond_atom_site_label_A
_geom_hbond_distance_DH
_geom_hbond_distance_HA
_geom_hbond_distance_DA
_geom_hbond_angle_DHA
C4 H4 F 0.98 2.35 2.740(4) 103
C4 H4 O2 0.98 2.33 2.792(4) 108
C15 H15 O2 0.93 2.53 2.884(4) 103
C17 H17 S1 0.93 2.55 3.238(3) 131

loop_
_geom_torsion_atom_site_label_1
_geom_torsion_atom_site_label_2
_geom_torsion_atom_site_label_3
_geom_torsion_atom_site_label_4
_geom_torsion
C15 C2 C3 O2 -2.4(5)
S1 C2 C3 O2 -178.1(3)
C15 C2 C3 N 176.1(2)
S1 C2 C3 N 0.4(3)
N C4 C5 O3 3.6(4)
C9 C4 C5 O3 -126.4(3)
N C4 C5 C6 -174.5(2)
C9 C4 C5 C6 55.6(4)
O3 C5 C6 C7 26.8(5)
C4 C5 C6 C7 -155.3(3)
O3 C5 C6 C8 -39.7(5)
C4 C5 C6 C8 138.3(3)
C5 C6 C7 C8 -106.9(4)
C5 C6 C8 C7 107.2(4)
N C4 C9 C10 -98.6(3)
C5 C4 C9 C10 30.1(4)
N C4 C9 C14 80.3(3)
C5 C4 C9 C14 -151.0(3)
C14 C9 C10 C11 -0.3(5)
C4 C9 C10 C11 178.6(3)
C9 C10 C11 C12 -0.7(6)
C10 C11 C12 C13 2.3(7)
C11 C12 C13 C14 -2.8(8)
C12 C13 C14 F 179.3(4)
C12 C13 C14 C9 1.7(6)
C10 C9 C14 F -177.9(3)
C4 C9 C14 F 3.1(4)
C10 C9 C14 C13 -0.2(5)
C4 C9 C14 C13 -179.2(3)
C3 C2 C15 C16 -176.3(3)
S1 C2 C15 C16 -1.4(5)
C2 C15 C16 C21 171.7(3)
C2 C15 C16 C17 -9.2(5)
C21 C16 C17 C18 1.5(4)
C15 C16 C17 C18 -177.7(3)
C16 C17 C18 C19 -0.1(4)
C17 C18 C19 C20 -1.2(4)
C17 C18 C19 S2 176.6(2)
C18 C19 C20 C21 1.2(5)
S2 C19 C20 C21 -176.4(2)
C19 C20 C21 C16 0.2(5)
C17 C16 C21 C20 -1.5(4)
C15 C16 C21 C20 177.7(3)
O1 C1 N C3 179.6(3)
S1 C1 N C3 0.0(3)
O1 C1 N C4 -6.4(5)
S1 C1 N C4 174.0(2)
O2 C3 N C1 178.3(3)
C2 C3 N C1 -0.3(3)
O2 C3 N C4 4.2(4)
C2 C3 N C4 -174.3(2)
C9 C4 N C1 58.9(3)
C5 C4 N C1 -72.5(3)
C9 C4 N C3 -127.4(3)
C5 C4 N C3 101.1(3)
C15 C2 S1 C1 -175.6(3)
C3 C2 S1 C1 -0.3(2)
O1 C1 S1 C2 -179.4(3)
N C1 S1 C2 0.2(2)
C20 C19 S2 C22 2.2(4)
C18 C19 S2 C22 -175.6(3)
